data_7246701
loop_
_publ_author_name
'Gejsn&#x00E6;s-Schaad, Deyanira'
'Meyer, Marco'
'Prescimone, Alessandro'
'Housecroft, Catherine E.'
'Constable, Edwin C.'

_publ_section_title
;
 Introducing intramolecular, interligand arene--alkynyl \p-interactions
 into heteroleptic [Cu(N^N)(P^P)]+ complexes
;
_journal_issue 20
_journal_name_full CrystEngComm
_journal_page_first 3000
_journal_page_last 3012
_journal_paper_doi 10.1039/D3CE00355H
_journal_volume 25
_journal_year 2023
_chemical_formula_moiety 'C54 H44 Cu N2 O P2, F6 P'
_chemical_formula_sum 'C54 H44 Cu F6 N2 O P3'
_chemical_formula_weight 1007.36
_space_group_crystal_system monoclinic
_space_group_IT_number 14
_space_group_name_Hall '-P 2ybc'
_space_group_name_H-M_alt 'P 1 21/c 1'
_atom_sites_solution_hydrogens geom
_atom_sites_solution_primary dual
_audit_creation_date 2022-11-18
_audit_creation_method
;
Olex2 1.5
(compiled 2022.04.07 svn.rca3783a0 for OlexSys, GUI svn.r6498)
;
_audit_update_record
;
2023-03-28 deposited with the CCDC.	2023-05-01 downloaded from the CCDC.
;
_cell_angle_alpha 90
_cell_angle_beta 98.5070(10)
_cell_angle_gamma 90
_cell_formula_units_Z 4
_cell_length_a 10.8682(2)
_cell_length_b 32.7516(8)
_cell_length_c 13.6339(2)
_cell_measurement_reflns_used 67165
_cell_measurement_temperature 150
_cell_measurement_theta_max 73.00
_cell_measurement_theta_min 2.70
_cell_volume 4799.61(16)
_computing_cell_refinement 'X-Area Recipe 1.37.0.0 (STOE, 2021)'
_computing_data_collection 'X-Area Pilatus3_SV 1.31.186.0 (STOE, 2022)'
_computing_data_reduction
;
X-Area Integrate 2.5.3.0 (STOE, 2021)
X-Area LANA 2.7.5.0 (STOE, 2022)
;
_computing_molecular_graphics 'Olex2 1.5 (Dolomanov et al., 2009)'
_computing_publication_material 'Olex2 1.5 (Dolomanov et al., 2009)'
_computing_structure_refinement 'SHELXL 2018/3 (Sheldrick, 2015)'
_computing_structure_solution 'SHELXT 2018/2 (Sheldrick, 2018)'
_diffrn_ambient_temperature 150
_diffrn_detector 'EIGER2 1M'
_diffrn_detector_area_resol_mean 13.33
_diffrn_measured_fraction_theta_full 0.997
_diffrn_measured_fraction_theta_max 0.983
_diffrn_measurement_details
;
 2318 frames, detector distance = 40 mm
;
_diffrn_measurement_device 'Eulerian 4-circle diffractometer'
_diffrn_measurement_device_type 'STOE STADIVARI Cu'
_diffrn_measurement_method 'rotation method, \w scans'
_diffrn_radiation_collimation '1.2 0.6 mm diameter'
_diffrn_radiation_monochromator 'Graded multilayer mirror'
_diffrn_radiation_polarisn_norm 270
_diffrn_radiation_probe x-ray
_diffrn_radiation_type 'Cu K\a'
_diffrn_radiation_wavelength 1.54186
_diffrn_reflns_av_R_equivalents 0.0427
_diffrn_reflns_av_unetI/netI 0.0234
_diffrn_reflns_Laue_measured_fraction_full 0.997
_diffrn_reflns_Laue_measured_fraction_max 0.983
_diffrn_reflns_limit_h_max 13
_diffrn_reflns_limit_h_min -13
_diffrn_reflns_limit_k_max 40
_diffrn_reflns_limit_k_min -39
_diffrn_reflns_limit_l_max 16
_diffrn_reflns_limit_l_min -9
_diffrn_reflns_number 56154
_diffrn_reflns_point_group_measured_fraction_full 0.997
_diffrn_reflns_point_group_measured_fraction_max 0.983
_diffrn_reflns_theta_full 67.686
_diffrn_reflns_theta_max 73.113
_diffrn_reflns_theta_min 3.545
_diffrn_source 'Axo Cu'
_diffrn_source_current 1.00
_diffrn_source_power 0.050
_diffrn_source_voltage 50
_exptl_absorpt_coefficient_mu 2.136
_exptl_absorpt_correction_T_max 0.4564
_exptl_absorpt_correction_T_min 0.3032
_exptl_absorpt_correction_type multi-scan
_exptl_absorpt_process_details
;
STOE X-Red32, absorption correction by Gaussian integration, analogous to
P. Coppens in: F. R. Ahmed (Editor), "Crystallographic Computing", Munksgaard,
Copenhagen (1970), 255 - 270. Afterwards scaling of reflection intensities was
performed within STOE LANA. J. Koziskova, F. Hahn, J. Richter, J. Kozisek, Acta
Chimica Slovaca, vol. 9, no. 2, 2016, pp. 136 - 140.
Finally a spherical absorption correction was done within STOE LANA.
;
_exptl_crystal_colour yellow
_exptl_crystal_colour_primary yellow
_exptl_crystal_density_diffrn 1.394
_exptl_crystal_density_method 'not measured'
_exptl_crystal_description block
_exptl_crystal_F_000 2072
_exptl_crystal_size_max 0.22
_exptl_crystal_size_mid 0.18
_exptl_crystal_size_min 0.12
_exptl_crystal_size_rad 0.180
_refine_diff_density_max 0.841
_refine_diff_density_min -0.910
_refine_diff_density_rms 0.124
_refine_ls_extinction_coef 0.00137(7)
_refine_ls_extinction_expression Fc^*^=kFc[1+0.001xFc^2^\l^3^/sin(2\q)]^-1/4^
_refine_ls_extinction_method 'SHELXL-2018/3 (Sheldrick 2018)'
_refine_ls_goodness_of_fit_ref 1.128
_refine_ls_hydrogen_treatment constr
_refine_ls_matrix_type full
_refine_ls_number_parameters 605
_refine_ls_number_reflns 9442
_refine_ls_number_restraints 0
_refine_ls_restrained_S_all 1.128
_refine_ls_R_factor_all 0.1035
_refine_ls_R_factor_gt 0.0871
_refine_ls_shift/su_max 0.001
_refine_ls_shift/su_mean 0.000
_refine_ls_structure_factor_coef Fsqd
_refine_ls_weighting_details 'w=1/[\s^2^(Fo^2^)+(0.0300P)^2^+24.0000P] where P=(Fo^2^+2Fc^2^)/3'
_refine_ls_weighting_scheme calc
_refine_ls_wR_factor_gt 0.1739
_refine_ls_wR_factor_ref 0.1900
_reflns_Friedel_coverage 0.000
_reflns_number_gt 8033
_reflns_number_total 9442
_reflns_threshold_expression 'I > 2\s(I)'
_cod_data_source_file d3ce00355h2.cif
_cod_data_source_block scd010_150k
_cod_depositor_comments 'Adding full bibliography for 7246701--7246704.cif.'
_cod_database_code 7246701
_shelx_shelxl_version_number 2018/3
_shelx_space_group_comment
;
The symmetry employed for this shelxl refinement is uniquely defined
by the following loop, which should always be used as a source of
symmetry information in preference to the above space-group names.
They are only intended as comments.
;
_shelx_estimated_absorpt_t_max 0.784
_shelx_estimated_absorpt_t_min 0.651
_olex2_refinement_description
;
1. Fixed Uiso
 At 1.2 times of:
  All C(H) groups, All C(H,H) groups
2.a Secondary CH2 refined with riding coordinates:
 C51(H51A,H51B), C47(H47A,H47B), C52(H52A,H52B), C48(H48A,H48B)
2.b Aromatic/amide H refined with riding coordinates:
 C32(H32), C36(H36), C21(H21), C22(H22), C23(H23), C24(H24), C33(H33),
 C35(H35), C15(H15), C18(H18), C26(H26), C34(H34), C2(H2), C29(H29), C30(H30),
 C17(H17), C28(H28), C16(H16), C40(H40), C27(H27), C3(H3), C8(H8), C45(H45),
 C4(H4), C6(H6), C12(H12), C38(H38), C43(H43), C39(H39), C5(H5), C44(H44),
 C9(H9), C11(H11), C10(H10)
2.c :
 C50(H50), C54(H54)
;
_olex2_date_sample_data_collection 2022-11-17
_olex2_date_sample_submission 2022-10-18
_olex2_exptl_crystal_mounting_method 'The crystal was mounted on a MITIGEN holder in perfluoroether oil'
_olex2_submission_original_sample_id SCD010
_olex2_submission_special_instructions 'No special instructions were received'
_stoe_detector_distance '40.0 mm'
_stoe_detector_pixelsize_x '0.075 mm'
_stoe_detector_pixelsize_y '0.075 mm'
_stoe_detector_size_x '8.0 cm'
_stoe_detector_size_y '7.7 cm'
_stoe_evaluation_integration_a 5.6
_stoe_evaluation_integration_b -1.0
_stoe_evaluation_integration_ems 0.017
_stoe_evaluation_lana_bis_l_even_max -
_stoe_evaluation_lana_bis_l_odd_max -
_stoe_evaluation_lana_bos_l_even_max 4
_stoe_evaluation_lana_bos_l_odd_max 1
_stoe_evaluation_lana_completeness 98.3
_stoe_evaluation_lana_dxs_max_order 1
_stoe_evaluation_lana_dys_max_order 1
_stoe_evaluation_lana_fs_max_order 3
_stoe_evaluation_lana_max_2theta_available 146.3
_stoe_evaluation_lana_max_2theta_desired 146.3
_stoe_evaluation_lana_mean_redundancy 5.9
_stoe_evaluation_lana_number_refls_after_or 56159
_stoe_evaluation_lana_number_refls_outliers 18708
_stoe_evaluation_lana_number_refls_total 74867
_stoe_evaluation_lana_number_refls_unique 9445
_stoe_evaluation_lana_number_refls_written 56159
_stoe_evaluation_lana_or_c1 0.035
_stoe_evaluation_lana_or_c2 0
_stoe_evaluation_lana_or_c3 0
_stoe_evaluation_lana_or_c4 0.7
_stoe_evaluation_lana_point_group 2/m
_stoe_evaluation_lana_table
;
#----------------------------------------------------------------------------
2Theta          14.0   29.6   45.2   60.8   76.4   92.0  107.6  123.2  138.8
#----------------------------------------------------------------------------
<Resolution>    5.21   2.86   1.98   1.48   1.25   1.07   0.95   0.88   0.83
N(total)         159   1259   2930   8184  15434  16413  11580  12460   6448
<Redundancy>     1.9    3.0    3.4    6.1    8.6    7.8    5.1    5.7    4.1
Complet. [%%]    96.0  100.0  100.0  100.0  100.0  100.0   99.7   99.3   89.1
<I/sigma>      220.2  101.0   58.8   31.4   21.1   16.3   11.0    7.0    3.8
R(int)         0.020  0.032  0.028  0.038  0.036  0.040  0.072  0.178  0.274
#----------------------------------------------------------------------------
;
_stoe_measurement_identifier SCD010_150K
_stoe_measurement_max_exposure_per_frame '5.0 s'
_stoe_measurement_mean_exposure_per_frame '4.9 s'
_stoe_measurement_min_exposure_per_frame '2.0 s'
_stoe_measurement_total_exposure_time '3.1 h'
_stoe_measurement_total_frame_number 2318
_stoe_measurement_total_run_number 22
_stoe_measurement_tube_power '50.0 W'

loop_
_space_group_symop_operation_xyz
'x, y, z'
'-x, y+1/2, -z+1/2'
'-x, -y, -z'
'x, -y-1/2, z-1/2'

loop_
_atom_site_label
_atom_site_type_symbol
_atom_site_fract_x
_atom_site_fract_y
_atom_site_fract_z
_atom_site_U_iso_or_equiv
_atom_site_adp_type
_atom_site_occupancy
_atom_site_site_symmetry_order
_atom_site_calc_flag
_atom_site_refinement_flags_posn
_atom_site_refinement_flags_adp
_atom_site_refinement_flags_occupancy
_atom_site_disorder_assembly
_atom_site_disorder_group
Cu1 Cu 0.58363(6) 0.36193(2) 0.75014(5) 0.0361(2) Uani 1 1 d . . . . .
P2 P 0.56409(11) 0.42033(3) 0.83836(8) 0.0332(3) Uani 1 1 d . . . . .
P1 P 0.76504(12) 0.36607(4) 0.68380(9) 0.0377(3) Uani 1 1 d . . . . .
P3 P 0.16344(13) 0.35295(4) 0.23384(10) 0.0436(3) Uani 1 1 d . . . . .
O1 O 0.8378(3) 0.40173(10) 0.8789(2) 0.0362(7) Uani 1 1 d . . . . .
F1 F 0.1359(4) 0.38634(10) 0.3128(2) 0.0626(9) Uani 1 1 d . . . . .
F4 F 0.1589(3) 0.38773(10) 0.1531(2) 0.0603(9) Uani 1 1 d . . . . .
F6 F 0.1923(3) 0.31944(11) 0.1558(3) 0.0667(9) Uani 1 1 d . . . . .O1
F3 F 0.3093(3) 0.36026(11) 0.2644(3) 0.0711(10) Uani 1 1 d . . . . .
F2 F 0.0185(3) 0.34530(11) 0.2036(3) 0.0660(9) Uani 1 1 d . . . . .
F5 F 0.1671(4) 0.31856(10) 0.3157(3) 0.0760(12) Uani 1 1 d . . . . .
N2 N 0.4084(4) 0.34273(12) 0.6678(3) 0.0383(9) Uani 1 1 d . . . . .
N1 N 0.5618(4) 0.30402(12) 0.8141(3) 0.0380(9) Uani 1 1 d . . . . .
C32 C 0.5904(4) 0.47325(14) 0.6811(3) 0.0363(10) Uani 1 1 d . . . . .
H32 H 0.583271 0.449323 0.641307 0.044 Uiso 1 1 calc R U . . .
C20 C 0.6650(4) 0.42435(14) 0.9577(3) 0.0362(10) Uani 1 1 d . . . . .
C19 C 0.7921(4) 0.41525(14) 0.9642(3) 0.0349(9) Uani 1 1 d . . . . .
C31 C 0.5866(4) 0.47009(15) 0.7823(3) 0.0362(10) Uani 1 1 d . . . . .
C41 C 0.4660(5) 0.28201(15) 0.7640(4) 0.0413(11) Uani 1 1 d . . . . .
C36 C 0.6011(4) 0.50571(14) 0.8397(4) 0.0377(10) Uani 1 1 d . . . . .
H36 H 0.600667 0.504115 0.909206 0.045 Uiso 1 1 calc R U . . .
C13 C 0.8425(4) 0.41533(15) 0.7100(3) 0.0384(10) Uani 1 1 d . . . . .
C21 C 0.6211(5) 0.43346(15) 1.0463(3) 0.0394(10) Uani 1 1 d . . . . .
H21 H 0.535647 0.439894 1.044870 0.047 Uiso 1 1 calc R U . . .
C14 C 0.8580(4) 0.43017(15) 0.8069(3) 0.0366(10) Uani 1 1 d . . . . .
C25 C 0.4099(4) 0.42351(14) 0.8746(3) 0.0364(10) Uani 1 1 d . . . . .
C22 C 0.6986(5) 0.43335(15) 1.1358(3) 0.0405(11) Uani 1 1 d . . . . .
H22 H 0.666530 0.439972 1.194937 0.049 Uiso 1 1 calc R U . . .
C23 C 0.8237(5) 0.42359(15) 1.1399(4) 0.0418(11) Uani 1 1 d . . . . .
H23 H 0.877142 0.423329 1.201712 0.050 Uiso 1 1 calc R U . . .
C24 C 0.8701(5) 0.41419(16) 1.0529(3) 0.0401(10) Uani 1 1 d . . . . .
H24 H 0.955183 0.407098 1.054873 0.048 Uiso 1 1 calc R U . . .
C33 C 0.6042(5) 0.51070(16) 0.6379(4) 0.0440(11) Uani 1 1 d . . . . .
H33 H 0.604881 0.512380 0.568433 0.053 Uiso 1 1 calc R U . . .
C35 C 0.6159(5) 0.54323(15) 0.7961(4) 0.0433(11) Uani 1 1 d . . . . .
H35 H 0.625160 0.567180 0.835818 0.052 Uiso 1 1 calc R U . . .
C15 C 0.8938(4) 0.46972(15) 0.8301(4) 0.0401(10) Uani 1 1 d . . . . .
H15 H 0.901166 0.479119 0.896675 0.048 Uiso 1 1 calc R U . . .
C18 C 0.8729(5) 0.44173(17) 0.6366(4) 0.0436(11) Uani 1 1 d . . . . .
H18 H 0.867078 0.432313 0.570126 0.052 Uiso 1 1 calc R U . . .
C1 C 0.7599(5) 0.36176(15) 0.5499(4) 0.0425(11) Uani 1 1 d . . . . .
C26 C 0.3358(4) 0.45846(16) 0.8628(4) 0.0432(11) Uani 1 1 d . . . . .
H26 H 0.365091 0.482328 0.834082 0.052 Uiso 1 1 calc R U . . .
C42 C 0.3900(5) 0.30207(15) 0.6788(4) 0.0425(11) Uani 1 1 d . . . . .
C34 C 0.6173(5) 0.54599(16) 0.6949(4) 0.0455(12) Uani 1 1 d . . . . .
H34 H 0.627073 0.571726 0.664903 0.055 Uiso 1 1 calc R U . . .
C2 C 0.6523(5) 0.37237(16) 0.4883(4) 0.0453(11) Uani 1 1 d . . . . .
H2 H 0.580981 0.380560 0.516052 0.054 Uiso 1 1 calc R U . . .
C37 C 0.6312(5) 0.28702(15) 0.8930(4) 0.0411(11) Uani 1 1 d . . . . .
C7 C 0.8842(5) 0.32887(16) 0.7297(4) 0.0465(12) Uani 1 1 d . . . . .
C29 C 0.2491(5) 0.38954(18) 0.9478(4) 0.0504(13) Uani 1 1 d . . . . .
H29 H 0.220033 0.365968 0.977876 0.060 Uiso 1 1 calc R U . . .
C30 C 0.3643(5) 0.38904(16) 0.9160(4) 0.0455(11) Uani 1 1 d . . . . .
H30 H 0.412776 0.364783 0.922730 0.055 Uiso 1 1 calc R U . . .
C17 C 0.9114(5) 0.48132(17) 0.6592(4) 0.0467(12) Uani 1 1 d . . . . .
H17 H 0.932548 0.498657 0.608330 0.056 Uiso 1 1 calc R U . . .
C46 C 0.3307(5) 0.36324(16) 0.5987(4) 0.0415(11) Uani 1 1 d . . . . .
C28 C 0.1769(5) 0.42410(19) 0.9358(4) 0.0544(14) Uani 1 1 d . . . . .
H28 H 0.097527 0.424364 0.957065 0.065 Uiso 1 1 calc R U . . .
C16 C 0.9193(5) 0.49587(17) 0.7548(4) 0.0476(12) Uani 1 1 d . . . . .
H16 H 0.941958 0.523473 0.769383 0.057 Uiso 1 1 calc R U . . .
C40 C 0.4361(6) 0.24344(16) 0.7941(4) 0.0533(13) Uani 1 1 d . . . . .
H40 H 0.366902 0.229153 0.759468 0.064 Uiso 1 1 calc R U . . .
C27 C 0.2197(5) 0.45838(19) 0.8931(4) 0.0540(14) Uani 1 1 d . . . . .
H27 H 0.169161 0.482140 0.884272 0.065 Uiso 1 1 calc R U . . .
C51 C 0.7337(5) 0.31247(17) 0.9477(4) 0.0488(12) Uani 1 1 d . . . . .
H51A H 0.721106 0.341262 0.926401 0.059 Uiso 1 1 calc R U . . .
H51B H 0.814036 0.303273 0.929389 0.059 Uiso 1 1 calc R U . . .
C47 C 0.3412(5) 0.40878(15) 0.5938(4) 0.0437(11) Uani 1 1 d . . . . .
H47A H 0.366282 0.416399 0.529303 0.052 Uiso 1 1 calc R U . . .
H47B H 0.407607 0.418009 0.646768 0.052 Uiso 1 1 calc R U . . .
C3 C 0.6473(6) 0.37117(18) 0.3859(4) 0.0524(13) Uani 1 1 d . . . . .
H3 H 0.572828 0.378621 0.344161 0.063 Uiso 1 1 calc R U . . .
C8 C 0.8526(6) 0.28779(17) 0.7258(4) 0.0566(14) Uani 1 1 d . . . . .
H8 H 0.769315 0.279811 0.702686 0.068 Uiso 1 1 calc R U . . .
C45 C 0.2393(6) 0.34320(18) 0.5343(4) 0.0547(14) Uani 1 1 d . . . . .
H45 H 0.185839 0.358124 0.485659 0.066 Uiso 1 1 calc R U . . .
C4 C 0.7495(6) 0.35926(18) 0.3450(4) 0.0549(14) Uani 1 1 d . . . . .
H4 H 0.746066 0.358465 0.274983 0.066 Uiso 1 1 calc R U . . .
C49 C 0.2346(5) 0.47525(19) 0.6056(4) 0.0540(14) Uani 1 1 d . . . . .
C52 C 0.7406(6) 0.31021(18) 1.0608(4) 0.0556(14) Uani 1 1 d . . . . .
H52A H 0.766177 0.282333 1.083328 0.067 Uiso 1 1 calc R U . . .
H52B H 0.805036 0.329458 1.091897 0.067 Uiso 1 1 calc R U . . .
C6 C 0.8631(5) 0.3498(2) 0.5069(4) 0.0541(14) Uani 1 1 d . . . . .
H6 H 0.938253 0.342614 0.548097 0.065 Uiso 1 1 calc R U . . .
C12 C 1.0066(5) 0.33995(18) 0.7657(4) 0.0558(14) Uani 1 1 d . . . . .
H12 H 1.029342 0.367972 0.769654 0.067 Uiso 1 1 calc R U . . .
C38 C 0.6074(6) 0.24772(16) 0.9238(4) 0.0547(14) Uani 1 1 d . . . . .
H38 H 0.659632 0.235914 0.978466 0.066 Uiso 1 1 calc R U . . .
C43 C 0.3014(6) 0.28093(18) 0.6159(4) 0.0592(15) Uani 1 1 d . . . . .
H43 H 0.292132 0.252327 0.623821 0.071 Uiso 1 1 calc R U . . .
C39 C 0.5084(6) 0.22582(17) 0.8755(5) 0.0596(15) Uani 1 1 d . . . . .
H39 H 0.490105 0.199277 0.897415 0.072 Uiso 1 1 calc R U . . .
C53 C 0.6210(7) 0.32013(19) 1.0944(4) 0.0604(16) Uani 1 1 d . . . . .
C50 C 0.2498(6) 0.5114(2) 0.6066(4) 0.0602(15) Uani 1 1 d . . . . .
H50 H 0.261958 0.540086 0.607405 0.072 Uiso 1 1 calc R U . . .
C5 C 0.8570(6) 0.3485(2) 0.4058(4) 0.0622(16) Uani 1 1 d . . . . .
H5 H 0.927587 0.340002 0.377546 0.075 Uiso 1 1 calc R U . . .
C44 C 0.2267(6) 0.30118(19) 0.5417(5) 0.0645(17) Uani 1 1 d . . . . .
H44 H 0.167491 0.286762 0.496298 0.077 Uiso 1 1 calc R U . . .
C48 C 0.2206(5) 0.43106(18) 0.6052(6) 0.0634(16) Uani 1 1 d . . . . .
H48A H 0.155240 0.423133 0.550024 0.076 Uiso 1 1 calc R U . . .
H48B H 0.192864 0.422395 0.667999 0.076 Uiso 1 1 calc R U . . .
C9 C 0.9419(7) 0.2583(2) 0.7557(5) 0.0723(19) Uani 1 1 d . . . . .
H9 H 0.919773 0.230233 0.751878 0.087 Uiso 1 1 calc R U . . .
C11 C 1.0950(7) 0.3103(2) 0.7956(6) 0.076(2) Uani 1 1 d . . . . .
H11 H 1.178259 0.318073 0.819532 0.091 Uiso 1 1 calc R U . . .
C54 C 0.5247(8) 0.3280(2) 1.1198(5) 0.077(2) Uani 1 1 d . . . . .
H54 H 0.447058 0.334396 1.140244 0.092 Uiso 1 1 calc R U . . .
C10 C 1.0628(8) 0.2695(2) 0.7908(6) 0.083(2) Uani 1 1 d . . . . .
H10 H 1.123557 0.249243 0.811562 0.099 Uiso 1 1 calc R U . . .

loop_
_atom_site_aniso_label
_atom_site_aniso_U_11
_atom_site_aniso_U_22
_atom_site_aniso_U_33
_atom_site_aniso_U_23
_atom_site_aniso_U_13
_atom_site_aniso_U_12
Cu1 0.0412(4) 0.0350(4) 0.0327(4) -0.0009(3) 0.0073(3) -0.0008(3)
P2 0.0355(6) 0.0329(6) 0.0318(6) -0.0015(4) 0.0066(4) 0.0010(4)
P1 0.0409(6) 0.0404(6) 0.0330(6) -0.0011(5) 0.0100(5) 0.0035(5)
P3 0.0463(7) 0.0397(7) 0.0447(7) 0.0033(5) 0.0065(5) -0.0014(5)
O1 0.0428(17) 0.0394(17) 0.0287(15) 0.0021(13) 0.0123(13) 0.0037(14)
F1 0.086(3) 0.0477(18) 0.058(2) -0.0073(15) 0.0212(18) 0.0006(17)
F4 0.064(2) 0.061(2) 0.0564(19) 0.0202(16) 0.0131(16) -0.0008(16)
F6 0.075(2) 0.061(2) 0.065(2) -0.0175(17) 0.0146(18) 0.0046(18)
F3 0.0446(18) 0.061(2) 0.102(3) -0.007(2) -0.0102(18) 0.0034(16)
F2 0.0449(18) 0.072(2) 0.081(2) 0.0022(19) 0.0086(16) -0.0111(16)
F5 0.128(3) 0.0432(18) 0.052(2) 0.0121(15) -0.001(2) -0.012(2)
N2 0.039(2) 0.040(2) 0.034(2) -0.0005(16) 0.0020(16) -0.0047(17)
N1 0.046(2) 0.0322(19) 0.036(2) -0.0001(16) 0.0038(16) -0.0005(16)
C32 0.037(2) 0.036(2) 0.036(2) -0.0006(18) 0.0069(18) -0.0006(19)
C20 0.041(2) 0.032(2) 0.038(2) 0.0026(18) 0.0145(19) 0.0039(19)
C19 0.038(2) 0.038(2) 0.030(2) -0.0038(18) 0.0104(18) -0.0017(19)
C31 0.029(2) 0.044(3) 0.036(2) -0.0049(19) 0.0054(17) -0.0002(18)
C41 0.053(3) 0.034(2) 0.036(2) -0.0007(19) 0.005(2) -0.002(2)
C36 0.039(2) 0.039(2) 0.037(2) -0.0044(19) 0.0097(19) 0.0014(19)
C13 0.038(2) 0.046(3) 0.032(2) 0.0044(19) 0.0095(19) 0.008(2)
C21 0.042(3) 0.042(3) 0.035(2) -0.0037(19) 0.0102(19) 0.003(2)
C14 0.034(2) 0.043(3) 0.035(2) 0.0042(19) 0.0106(18) -0.0003(19)
C25 0.042(2) 0.036(2) 0.030(2) -0.0010(18) 0.0023(18) -0.0011(19)
C22 0.047(3) 0.045(3) 0.030(2) -0.0030(19) 0.0057(19) 0.003(2)
C23 0.045(3) 0.047(3) 0.033(2) 0.000(2) 0.003(2) -0.004(2)
C24 0.037(2) 0.050(3) 0.032(2) 0.002(2) 0.0020(18) -0.001(2)
C33 0.047(3) 0.045(3) 0.041(3) 0.005(2) 0.011(2) -0.004(2)
C35 0.045(3) 0.037(3) 0.049(3) -0.003(2) 0.013(2) -0.003(2)
C15 0.034(2) 0.040(3) 0.046(3) 0.000(2) 0.007(2) -0.0030(19)
C18 0.042(3) 0.055(3) 0.035(2) 0.004(2) 0.013(2) 0.002(2)
C1 0.043(3) 0.042(3) 0.042(3) -0.002(2) 0.006(2) 0.002(2)
C26 0.037(2) 0.049(3) 0.045(3) 0.009(2) 0.011(2) 0.003(2)
C42 0.054(3) 0.038(3) 0.035(2) -0.0029(19) 0.004(2) -0.005(2)
C34 0.047(3) 0.039(3) 0.052(3) 0.005(2) 0.012(2) -0.001(2)
C2 0.050(3) 0.047(3) 0.040(3) 0.000(2) 0.009(2) 0.002(2)
C37 0.050(3) 0.035(2) 0.037(2) 0.0044(19) 0.002(2) 0.004(2)
C7 0.060(3) 0.043(3) 0.037(3) -0.005(2) 0.009(2) 0.003(2)
C29 0.043(3) 0.062(3) 0.051(3) 0.010(3) 0.020(2) -0.006(2)
C30 0.047(3) 0.045(3) 0.046(3) 0.004(2) 0.009(2) -0.003(2)
C17 0.045(3) 0.049(3) 0.046(3) 0.009(2) 0.009(2) -0.005(2)
C46 0.041(3) 0.046(3) 0.035(2) 0.003(2) -0.0006(19) -0.002(2)
C28 0.036(3) 0.074(4) 0.056(3) 0.013(3) 0.015(2) 0.001(3)
C16 0.043(3) 0.045(3) 0.057(3) 0.006(2) 0.012(2) -0.008(2)
C40 0.067(4) 0.038(3) 0.053(3) 0.003(2) 0.002(3) -0.002(3)
C27 0.036(3) 0.066(4) 0.062(3) 0.015(3) 0.016(2) 0.010(2)
C51 0.056(3) 0.046(3) 0.042(3) 0.006(2) 0.000(2) -0.003(2)
C47 0.044(3) 0.045(3) 0.041(3) 0.004(2) 0.002(2) -0.004(2)
C3 0.062(3) 0.060(3) 0.034(3) 0.002(2) 0.001(2) -0.001(3)
C8 0.072(4) 0.044(3) 0.051(3) -0.006(2) 0.004(3) 0.012(3)
C45 0.060(3) 0.054(3) 0.044(3) 0.001(2) -0.011(2) -0.010(3)
C4 0.071(4) 0.061(4) 0.034(3) -0.001(2) 0.012(3) -0.009(3)
C49 0.045(3) 0.057(4) 0.058(3) 0.001(3) 0.001(2) 0.006(3)
C52 0.071(4) 0.053(3) 0.038(3) 0.010(2) -0.007(3) -0.010(3)
C6 0.047(3) 0.078(4) 0.039(3) -0.007(3) 0.012(2) 0.008(3)
C12 0.054(3) 0.049(3) 0.061(4) -0.008(3) 0.000(3) 0.014(3)
C38 0.073(4) 0.038(3) 0.050(3) 0.005(2) -0.003(3) -0.004(3)
C43 0.076(4) 0.047(3) 0.049(3) 0.000(2) -0.007(3) -0.013(3)
C39 0.083(4) 0.034(3) 0.059(4) 0.008(2) 0.002(3) -0.004(3)
C53 0.087(5) 0.055(3) 0.038(3) 0.003(2) 0.005(3) -0.016(3)
C50 0.074(4) 0.057(4) 0.048(3) 0.002(3) 0.002(3) 0.005(3)
C5 0.066(4) 0.085(5) 0.038(3) -0.009(3) 0.018(3) 0.003(3)
C44 0.078(4) 0.057(4) 0.052(3) -0.004(3) -0.014(3) -0.018(3)
C48 0.045(3) 0.052(3) 0.093(5) -0.004(3) 0.009(3) -0.002(3)
C9 0.096(5) 0.046(3) 0.071(4) -0.007(3) -0.003(4) 0.020(3)
C11 0.066(4) 0.065(4) 0.089(5) -0.018(4) -0.013(4) 0.028(3)
C54 0.098(6) 0.075(5) 0.060(4) -0.003(3) 0.022(4) -0.012(4)
C10 0.097(6) 0.065(4) 0.077(5) -0.012(4) -0.021(4) 0.035(4)

loop_
_atom_type_symbol
_atom_type_description
_atom_type_scat_dispersion_real
_atom_type_scat_dispersion_imag
_atom_type_scat_source
C C 0.0181 0.0091 'International Tables Vol C Tables 4.2.6.8 and 6.1.1.4'
H H 0.0000 0.0000 'International Tables Vol C Tables 4.2.6.8 and 6.1.1.4'
Cu Cu -1.9646 0.5888 'International Tables Vol C Tables 4.2.6.8 and 6.1.1.4'
F F 0.0727 0.0534 'International Tables Vol C Tables 4.2.6.8 and 6.1.1.4'
N N 0.0311 0.0180 'International Tables Vol C Tables 4.2.6.8 and 6.1.1.4'
O O 0.0492 0.0322 'International Tables Vol C Tables 4.2.6.8 and 6.1.1.4'
P P 0.2955 0.4335 'International Tables Vol C Tables 4.2.6.8 and 6.1.1.4'

loop_
_exptl_crystal_face_index_h
_exptl_crystal_face_index_k
_exptl_crystal_face_index_l
_exptl_crystal_face_perp_dist
-1 5 30 0.4299
-5 -30 -1 0.1774
-5 10 2 0.1010
-30 0 1 0.0959
5 30 2 0.1321
0 -1 -15 0.4729
30 0 -1 0.1490
-1 6 0 0.2196
17 -30 -6 0.0724

loop_
_geom_angle_atom_site_label_1
_geom_angle_atom_site_label_2
_geom_angle_atom_site_label_3
_geom_angle
_geom_angle_site_symmetry_1
_geom_angle_site_symmetry_3
_geom_angle_publ_flag
P2 Cu1 P1 108.08(5) . . ?
N2 Cu1 P2 111.99(12) . . ?
N2 Cu1 P1 123.83(11) . . ?
N1 Cu1 P2 120.55(11) . . ?
N1 Cu1 P1 111.81(12) . . ?
N1 Cu1 N2 78.99(15) . . ?
C20 P2 Cu1 116.01(15) . . ?
C20 P2 C31 102.0(2) . . ?
C31 P2 Cu1 119.76(15) . . ?
C25 P2 Cu1 110.59(15) . . ?
C25 P2 C20 102.1(2) . . ?
C25 P2 C31 104.4(2) . . ?
C13 P1 Cu1 111.89(15) . . ?
C1 P1 Cu1 119.33(17) . . ?
C1 P1 C13 102.0(2) . . ?
C7 P1 Cu1 115.76(18) . . ?
C7 P1 C13 103.9(2) . . ?
C7 P1 C1 101.9(2) . . ?
F1 P3 F3 89.9(2) . . ?
F4 P3 F1 89.21(19) . . ?
F4 P3 F6 91.2(2) . . ?
F4 P3 F3 90.1(2) . . ?
F4 P3 F2 90.3(2) . . ?
F4 P3 F5 179.2(2) . . ?
F6 P3 F1 179.3(2) . . ?
F6 P3 F3 89.5(2) . . ?
F2 P3 F1 90.3(2) . . ?
F2 P3 F6 90.2(2) . . ?
F2 P3 F3 179.5(2) . . ?
F5 P3 F1 90.0(2) . . ?
F5 P3 F6 89.6(2) . . ?
F5 P3 F3 90.1(2) . . ?
F5 P3 F2 89.5(2) . . ?
C14 O1 C19 119.0(4) . . ?
C42 N2 Cu1 111.2(3) . . ?
C46 N2 Cu1 129.2(3) . . ?
C46 N2 C42 118.6(4) . . ?
C41 N1 Cu1 113.0(3) . . ?
C37 N1 Cu1 128.3(3) . . ?
C37 N1 C41 118.7(4) . . ?
C31 C32 H32 119.6 . . ?
C33 C32 H32 119.6 . . ?
C33 C32 C31 120.8(4) . . ?
C19 C20 P2 119.8(3) . . ?
C21 C20 P2 123.3(4) . . ?
C21 C20 C19 116.7(4) . . ?
C20 C19 O1 118.8(4) . . ?
C24 C19 O1 118.3(4) . . ?
C24 C19 C20 122.4(4) . . ?
C32 C31 P2 120.4(4) . . ?
C32 C31 C36 118.4(4) . . ?
C36 C31 P2 121.3(4) . . ?
N1 C41 C42 117.1(4) . . ?
N1 C41 C40 122.0(5) . . ?
C40 C41 C42 120.8(5) . . ?
C31 C36 H36 119.7 . . ?
C35 C36 C31 120.7(4) . . ?
C35 C36 H36 119.7 . . ?
C14 C13 P1 118.7(4) . . ?
C14 C13 C18 117.0(5) . . ?
C18 C13 P1 123.8(4) . . ?
C20 C21 H21 119.2 . . ?
C22 C21 C20 121.6(5) . . ?
C22 C21 H21 119.2 . . ?
O1 C14 C13 115.1(4) . . ?
C15 C14 O1 122.4(4) . . ?
C15 C14 C13 122.5(4) . . ?
C26 C25 P2 123.7(4) . . ?
C30 C25 P2 117.6(4) . . ?
C30 C25 C26 118.7(5) . . ?
C21 C22 H22 119.9 . . ?
C21 C22 C23 120.2(4) . . ?
C23 C22 H22 119.9 . . ?
C22 C23 H23 120.3 . . ?
C22 C23 C24 119.5(4) . . ?
C24 C23 H23 120.3 . . ?
C19 C24 C23 119.5(5) . . ?
C19 C24 H24 120.3 . . ?
C23 C24 H24 120.3 . . ?
C32 C33 H33 119.7 . . ?
C32 C33 C34 120.7(5) . . ?
C34 C33 H33 119.7 . . ?
C36 C35 H35 119.9 . . ?
C36 C35 C34 120.3(5) . . ?
C34 C35 H35 119.9 . . ?
C14 C15 H15 120.4 . . ?
C14 C15 C16 119.2(5) . . ?
C16 C15 H15 120.4 . . ?
C13 C18 H18 119.5 . . ?
C17 C18 C13 121.0(5) . . ?
C17 C18 H18 119.5 . . ?
C2 C1 P1 119.2(4) . . ?
C2 C1 C6 118.4(5) . . ?
C6 C1 P1 122.3(4) . . ?
C25 C26 H26 120.0 . . ?
C27 C26 C25 120.0(5) . . ?
C27 C26 H26 120.0 . . ?
N2 C42 C41 116.7(4) . . ?
N2 C42 C43 121.6(5) . . ?
C43 C42 C41 121.6(5) . . ?
C33 C34 H34 120.4 . . ?
C35 C34 C33 119.2(5) . . ?
C35 C34 H34 120.4 . . ?
C1 C2 H2 119.7 . . ?
C1 C2 C3 120.5(5) . . ?
C3 C2 H2 119.7 . . ?
N1 C37 C51 117.2(4) . . ?
N1 C37 C38 121.3(5) . . ?
C38 C37 C51 121.5(5) . . ?
C8 C7 P1 118.5(5) . . ?
C8 C7 C12 118.9(5) . . ?
C12 C7 P1 122.6(4) . . ?
C30 C29 H29 120.0 . . ?
C28 C29 H29 120.0 . . ?
C28 C29 C30 120.0(5) . . ?
C25 C30 H30 119.6 . . ?
C29 C30 C25 120.8(5) . . ?
C29 C30 H30 119.6 . . ?
C18 C17 H17 119.7 . . ?
C16 C17 C18 120.6(5) . . ?
C16 C17 H17 119.7 . . ?
N2 C46 C47 118.9(4) . . ?
N2 C46 C45 121.4(5) . . ?
C45 C46 C47 119.6(5) . . ?
C29 C28 H28 120.0 . . ?
C29 C28 C27 120.0(5) . . ?
C27 C28 H28 120.0 . . ?
C15 C16 H16 120.3 . . ?
C17 C16 C15 119.5(5) . . ?
C17 C16 H16 120.3 . . ?
C41 C40 H40 120.4 . . ?
C41 C40 C39 119.2(5) . . ?
C39 C40 H40 120.4 . . ?
C26 C27 H27 119.8 . . ?
C28 C27 C26 120.5(5) . . ?
C28 C27 H27 119.8 . . ?
C37 C51 H51A 108.9 . . ?
C37 C51 H51B 108.9 . . ?
C37 C51 C52 113.3(5) . . ?
H51A C51 H51B 107.7 . . ?
C52 C51 H51A 108.9 . . ?
C52 C51 H51B 108.9 . . ?
C46 C47 H47A 108.9 . . ?
C46 C47 H47B 108.9 . . ?
C46 C47 C48 113.5(4) . . ?
H47A C47 H47B 107.7 . . ?
C48 C47 H47A 108.9 . . ?
C48 C47 H47B 108.9 . . ?
C2 C3 H3 119.9 . . ?
C4 C3 C2 120.2(5) . . ?
C4 C3 H3 119.9 . . ?
C7 C8 H8 119.8 . . ?
C9 C8 C7 120.4(6) . . ?
C9 C8 H8 119.8 . . ?
C46 C45 H45 120.3 . . ?
C44 C45 C46 119.4(5) . . ?
C44 C45 H45 120.3 . . ?
C3 C4 H4 120.2 . . ?
C3 C4 C5 119.6(5) . . ?
C5 C4 H4 120.2 . . ?
C50 C49 C48 178.1(7) . . ?
C51 C52 H52A 109.0 . . ?
C51 C52 H52B 109.0 . . ?
H52A C52 H52B 107.8 . . ?
C53 C52 C51 112.8(5) . . ?
C53 C52 H52A 109.0 . . ?
C53 C52 H52B 109.0 . . ?
C1 C6 H6 119.7 . . ?
C5 C6 C1 120.6(6) . . ?
C5 C6 H6 119.7 . . ?
C7 C12 H12 119.8 . . ?
C11 C12 C7 120.3(6) . . ?
C11 C12 H12 119.8 . . ?
C37 C38 H38 119.8 . . ?
C39 C38 C37 120.4(5) . . ?
C39 C38 H38 119.8 . . ?
C42 C43 H43 120.0 . . ?
C44 C43 C42 120.0(5) . . ?
C44 C43 H43 120.0 . . ?
C40 C39 H39 120.8 . . ?
C38 C39 C40 118.4(5) . . ?
C38 C39 H39 120.8 . . ?
C54 C53 C52 179.0(7) . . ?
C49 C50 H50 180.0 . . ?
C4 C5 H5 119.7 . . ?
C6 C5 C4 120.6(6) . . ?
C6 C5 H5 119.7 . . ?
C45 C44 H44 120.7 . . ?
C43 C44 C45 118.6(5) . . ?
C43 C44 H44 120.7 . . ?
C47 C48 H48A 109.1 . . ?
C47 C48 H48B 109.1 . . ?
C49 C48 C47 112.6(5) . . ?
C49 C48 H48A 109.1 . . ?
C49 C48 H48B 109.1 . . ?
H48A C48 H48B 107.8 . . ?
C8 C9 H9 119.8 . . ?
C10 C9 C8 120.4(6) . . ?
C10 C9 H9 119.8 . . ?
C12 C11 H11 119.9 . . ?
C10 C11 C12 120.3(7) . . ?
C10 C11 H11 119.9 . . ?
C53 C54 H54 180.0 . . ?
C9 C10 C11 119.7(6) . . ?
C9 C10 H10 120.1 . . ?
C11 C10 H10 120.1 . . ?

loop_
_geom_bond_atom_site_label_1
_geom_bond_atom_site_label_2
_geom_bond_distance
_geom_bond_site_symmetry_2
_geom_bond_publ_flag
Cu1 P2 2.2860(13) . ?
Cu1 P1 2.2916(14) . ?
Cu1 N2 2.156(4) . ?
Cu1 N1 2.115(4) . ?
P2 C20 1.827(5) . ?
P2 C31 1.832(5) . ?
P2 C25 1.819(5) . ?
P1 C13 1.830(5) . ?
P1 C1 1.824(5) . ?
P1 C7 1.820(6) . ?
P3 F1 1.594(3) . ?
P3 F4 1.580(3) . ?
P3 F6 1.592(3) . ?
P3 F3 1.596(4) . ?
P3 F2 1.588(3) . ?
P3 F5 1.582(3) . ?
O1 C19 1.403(5) . ?
O1 C14 1.393(5) . ?
N2 C42 1.358(6) . ?
N2 C46 1.348(6) . ?
N1 C41 1.364(6) . ?
N1 C37 1.341(6) . ?
C32 H32 0.9500 . ?
C32 C31 1.390(6) . ?
C32 C33 1.379(7) . ?
C20 C19 1.403(6) . ?
C20 C21 1.396(6) . ?
C19 C24 1.371(6) . ?
C31 C36 1.400(6) . ?
C41 C42 1.476(7) . ?
C41 C40 1.382(7) . ?
C36 H36 0.9500 . ?
C36 C35 1.385(7) . ?
C13 C14 1.394(6) . ?
C13 C18 1.399(7) . ?
C21 H21 0.9500 . ?
C21 C22 1.376(7) . ?
C14 C15 1.376(7) . ?
C25 C26 1.395(7) . ?
C25 C30 1.386(7) . ?
C22 H22 0.9500 . ?
C22 C23 1.389(7) . ?
C23 H23 0.9500 . ?
C23 C24 1.390(7) . ?
C24 H24 0.9500 . ?
C33 H33 0.9500 . ?
C33 C34 1.388(7) . ?
C35 H35 0.9500 . ?
C35 C34 1.385(7) . ?
C15 H15 0.9500 . ?
C15 C16 1.396(7) . ?
C18 H18 0.9500 . ?
C18 C17 1.383(7) . ?
C1 C2 1.380(7) . ?
C1 C6 1.396(7) . ?
C26 H26 0.9500 . ?
C26 C27 1.385(7) . ?
C42 C43 1.378(7) . ?
C34 H34 0.9500 . ?
C2 H2 0.9500 . ?
C2 C3 1.388(7) . ?
C37 C51 1.498(7) . ?
C37 C38 1.390(7) . ?
C7 C8 1.388(8) . ?
C7 C12 1.396(8) . ?
C29 H29 0.9500 . ?
C29 C30 1.384(7) . ?
C29 C28 1.373(8) . ?
C30 H30 0.9500 . ?
C17 H17 0.9500 . ?
C17 C16 1.380(8) . ?
C46 C47 1.498(7) . ?
C46 C45 1.390(7) . ?
C28 H28 0.9500 . ?
C28 C27 1.377(8) . ?
C16 H16 0.9500 . ?
C40 H40 0.9500 . ?
C40 C39 1.387(8) . ?
C27 H27 0.9500 . ?
C51 H51A 0.9900 . ?
C51 H51B 0.9900 . ?
C51 C52 1.535(7) . ?
C47 H47A 0.9900 . ?
C47 H47B 0.9900 . ?
C47 C48 1.528(8) . ?
C3 H3 0.9500 . ?
C3 C4 1.372(8) . ?
C8 H8 0.9500 . ?
C8 C9 1.387(8) . ?
C45 H45 0.9500 . ?
C45 C44 1.388(8) . ?
C4 H4 0.9500 . ?
C4 C5 1.375(9) . ?
C49 C50 1.194(8) . ?
C49 C48 1.455(8) . ?
C52 H52A 0.9900 . ?
C52 H52B 0.9900 . ?
C52 C53 1.477(10) . ?
C6 H6 0.9500 . ?
C6 C5 1.371(7) . ?
C12 H12 0.9500 . ?
C12 C11 1.384(8) . ?
C38 H38 0.9500 . ?
C38 C39 1.376(8) . ?
C43 H43 0.9500 . ?
C43 C44 1.371(8) . ?
C39 H39 0.9500 . ?
C53 C54 1.179(10) . ?
C50 H50 0.9500 . ?
C5 H5 0.9500 . ?
C44 H44 0.9500 . ?
C48 H48A 0.9900 . ?
C48 H48B 0.9900 . ?
C9 H9 0.9500 . ?
C9 C10 1.379(10) . ?
C11 H11 0.9500 . ?
C11 C10 1.380(10) . ?
C54 H54 0.9500 . ?
C10 H10 0.9500 . ?

loop_
_geom_torsion_atom_site_label_1
_geom_torsion_atom_site_label_2
_geom_torsion_atom_site_label_3
_geom_torsion_atom_site_label_4
_geom_torsion
_geom_torsion_site_symmetry_1
_geom_torsion_site_symmetry_2
_geom_torsion_site_symmetry_3
_geom_torsion_site_symmetry_4
_geom_torsion_publ_flag
Cu1 P2 C20 C19 47.2(4) . . . . ?
Cu1 P2 C20 C21 -128.2(4) . . . . ?
Cu1 P2 C31 C32 13.1(4) . . . . ?
Cu1 P2 C31 C36 -166.6(3) . . . . ?
Cu1 P2 C25 C26 -132.7(4) . . . . ?
Cu1 P2 C25 C30 47.3(4) . . . . ?
Cu1 P1 C13 C14 48.3(4) . . . . ?
Cu1 P1 C13 C18 -123.0(4) . . . . ?
Cu1 P1 C1 C2 25.8(5) . . . . ?
Cu1 P1 C1 C6 -157.2(4) . . . . ?
Cu1 P1 C7 C8 53.4(5) . . . . ?
Cu1 P1 C7 C12 -128.6(4) . . . . ?
Cu1 N2 C42 C41 18.3(5) . . . . ?
Cu1 N2 C42 C43 -164.0(5) . . . . ?
Cu1 N2 C46 C47 -19.3(7) . . . . ?
Cu1 N2 C46 C45 162.7(4) . . . . ?
Cu1 N1 C41 C42 -3.3(6) . . . . ?
Cu1 N1 C41 C40 -179.7(4) . . . . ?
Cu1 N1 C37 C51 3.7(7) . . . . ?
Cu1 N1 C37 C38 -177.5(4) . . . . ?
P2 C20 C19 O1 -2.3(6) . . . . ?
P2 C20 C19 C24 -174.1(4) . . . . ?
P2 C20 C21 C22 175.3(4) . . . . ?
P2 C31 C36 C35 -178.9(4) . . . . ?
P2 C25 C26 C27 -179.5(4) . . . . ?
P2 C25 C30 C29 178.3(4) . . . . ?
P1 C13 C14 O1 13.9(6) . . . . ?
P1 C13 C14 C15 -167.8(4) . . . . ?
P1 C13 C18 C17 168.7(4) . . . . ?
P1 C1 C2 C3 177.1(4) . . . . ?
P1 C1 C6 C5 -177.5(5) . . . . ?
P1 C7 C8 C9 177.0(5) . . . . ?
P1 C7 C12 C11 -177.1(5) . . . . ?
O1 C19 C24 C23 -173.7(4) . . . . ?
O1 C14 C15 C16 176.3(4) . . . . ?
N2 C42 C43 C44 -2.0(9) . . . . ?
N2 C46 C47 C48 -122.6(5) . . . . ?
N2 C46 C45 C44 0.6(9) . . . . ?
N1 C41 C42 N2 -10.6(7) . . . . ?
N1 C41 C42 C43 171.7(5) . . . . ?
N1 C41 C40 C39 -2.5(9) . . . . ?
N1 C37 C51 C52 135.6(5) . . . . ?
N1 C37 C38 C39 -2.3(9) . . . . ?
C32 C31 C36 C35 1.4(7) . . . . ?
C32 C33 C34 C35 -0.2(8) . . . . ?
C20 P2 C31 C32 142.7(4) . . . . ?
C20 P2 C31 C36 -37.0(4) . . . . ?
C20 P2 C25 C26 103.3(4) . . . . ?
C20 P2 C25 C30 -76.8(4) . . . . ?
C20 C19 C24 C23 -1.9(8) . . . . ?
C20 C21 C22 C23 -0.7(8) . . . . ?
C19 O1 C14 C13 -149.5(4) . . . . ?
C19 O1 C14 C15 32.2(6) . . . . ?
C19 C20 C21 C22 -0.3(7) . . . . ?
C31 P2 C20 C19 -84.7(4) . . . . ?
C31 P2 C20 C21 99.9(4) . . . . ?
C31 P2 C25 C26 -2.6(5) . . . . ?
C31 P2 C25 C30 177.3(4) . . . . ?
C31 C32 C33 C34 1.3(8) . . . . ?
C31 C36 C35 C34 -0.3(7) . . . . ?
C41 N1 C37 C51 -178.6(5) . . . . ?
C41 N1 C37 C38 0.2(8) . . . . ?
C41 C42 C43 C44 175.5(6) . . . . ?
C41 C40 C39 C38 0.4(9) . . . . ?
C36 C35 C34 C33 -0.3(8) . . . . ?
C13 P1 C1 C2 -98.0(4) . . . . ?
C13 P1 C1 C6 79.0(5) . . . . ?
C13 P1 C7 C8 176.4(4) . . . . ?
C13 P1 C7 C12 -5.5(5) . . . . ?
C13 C14 C15 C16 -1.9(7) . . . . ?
C13 C18 C17 C16 -0.7(8) . . . . ?
C21 C20 C19 O1 173.4(4) . . . . ?
C21 C20 C19 C24 1.6(7) . . . . ?
C21 C22 C23 C24 0.4(8) . . . . ?
C14 O1 C19 C20 77.6(5) . . . . ?
C14 O1 C19 C24 -110.3(5) . . . . ?
C14 C13 C18 C17 -2.7(7) . . . . ?
C14 C15 C16 C17 -1.7(8) . . . . ?
C25 P2 C20 C19 167.6(4) . . . . ?
C25 P2 C20 C21 -7.8(5) . . . . ?
C25 P2 C31 C32 -111.3(4) . . . . ?
C25 P2 C31 C36 69.0(4) . . . . ?
C25 C26 C27 C28 0.7(9) . . . . ?
C22 C23 C24 C19 0.9(8) . . . . ?
C33 C32 C31 P2 178.4(4) . . . . ?
C33 C32 C31 C36 -1.9(7) . . . . ?
C18 C13 C14 O1 -174.2(4) . . . . ?
C18 C13 C14 C15 4.1(7) . . . . ?
C18 C17 C16 C15 3.0(8) . . . . ?
C1 P1 C13 C14 177.0(4) . . . . ?
C1 P1 C13 C18 5.7(5) . . . . ?
C1 P1 C7 C8 -77.8(5) . . . . ?
C1 P1 C7 C12 100.3(5) . . . . ?
C1 C2 C3 C4 0.2(9) . . . . ?
C1 C6 C5 C4 0.7(10) . . . . ?
C26 C25 C30 C29 -1.8(8) . . . . ?
C42 N2 C46 C47 173.1(5) . . . . ?
C42 N2 C46 C45 -5.0(8) . . . . ?
C42 C41 C40 C39 -178.9(5) . . . . ?
C42 C43 C44 C45 -2.4(10) . . . . ?
C2 C1 C6 C5 -0.5(9) . . . . ?
C2 C3 C4 C5 0.1(9) . . . . ?
C37 N1 C41 C42 178.7(4) . . . . ?
C37 N1 C41 C40 2.2(8) . . . . ?
C37 C51 C52 C53 -53.9(7) . . . . ?
C37 C38 C39 C40 1.9(10) . . . . ?
C7 P1 C13 C14 -77.3(4) . . . . ?
C7 P1 C13 C18 111.4(4) . . . . ?
C7 P1 C1 C2 154.8(4) . . . . ?
C7 P1 C1 C6 -28.2(5) . . . . ?
C7 C8 C9 C10 0.9(10) . . . . ?
C7 C12 C11 C10 -0.5(11) . . . . ?
C29 C28 C27 C26 -0.7(9) . . . . ?
C30 C25 C26 C27 0.5(8) . . . . ?
C30 C29 C28 C27 -0.6(9) . . . . ?
C46 N2 C42 C41 -171.9(4) . . . . ?
C46 N2 C42 C43 5.7(8) . . . . ?
C46 C47 C48 C49 176.9(5) . . . . ?
C46 C45 C44 C43 3.1(10) . . . . ?
C28 C29 C30 C25 1.9(8) . . . . ?
C40 C41 C42 N2 165.9(5) . . . . ?
C40 C41 C42 C43 -11.8(8) . . . . ?
C51 C37 C38 C39 176.5(6) . . . . ?
C47 C46 C45 C44 -177.5(6) . . . . ?
C3 C4 C5 C6 -0.5(10) . . . . ?
C8 C7 C12 C11 0.9(9) . . . . ?
C8 C9 C10 C11 -0.4(12) . . . . ?
C45 C46 C47 C48 55.5(7) . . . . ?
C6 C1 C2 C3 0.0(8) . . . . ?
C12 C7 C8 C9 -1.2(9) . . . . ?
C12 C11 C10 C9 0.2(12) . . . . ?
C38 C37 C51 C52 -43.2(7) . . . . ?
